data_7006881
loop_
_publ_author_name
'MacDougall, Dugald J.'
'Noll, Bruce C.'
'Kennedy, Alan R.'
'Henderson, Kenneth W.'

_publ_section_title
;
 4-Methoxy- and 4-cyano-substituted lithium aryloxides: electronic
 effects of substituents on aggregation.
;
_journal_issue 15
_journal_name_full 'Dalton transactions (Cambridge, England : 2003)'
_journal_page_first 1875
_journal_page_last 1884
_journal_paper_doi 10.1039/b515011f
_journal_year 2006
_chemical_formula_moiety 'C25 H30 Li N3 O'
_chemical_formula_sum 'C25 H30 Li N3 O'
_chemical_formula_weight 395.46
_chemical_name_common 'lithium 2,6-di-t-butyl-4cyanophenoxide pyridine'
_chemical_name_systematic
;
?
;
_space_group_IT_number 19
_symmetry_cell_setting orthorhombic
_symmetry_space_group_name_Hall 'P 2ac 2ab'
_symmetry_space_group_name_H-M 'P 21 21 21'
_atom_sites_solution_hydrogens geom
_atom_sites_solution_primary direct
_atom_sites_solution_secondary difmap
_audit_creation_method SHELXL-97
_cell_angle_alpha 90.00
_cell_angle_beta 90.00
_cell_angle_gamma 90.00
_cell_formula_units_Z 4
_cell_length_a 9.2740(1)
_cell_length_b 14.9330(2)
_cell_length_c 17.3490(2)
_cell_measurement_reflns_used 3899
_cell_measurement_temperature 123(2)
_cell_measurement_theta_max 30.03
_cell_measurement_theta_min 1.00
_cell_volume 2402.64(5)
_computing_data_collection 'Collect & Denzo'
_computing_structure_refinement 'SHELXL-97 (Sheldrick, 1997)'
_diffrn_ambient_temperature 123(2)
_diffrn_measured_fraction_theta_full 0.984
_diffrn_measured_fraction_theta_max 0.984
_diffrn_measurement_device_type 'Nonius Kappa CCD'
_diffrn_measurement_method '/f and /w scans'
_diffrn_radiation_monochromator graphite
_diffrn_radiation_source 'fine-focus sealed tube'
_diffrn_radiation_type MoK\a
_diffrn_radiation_wavelength 0.71073
_diffrn_reflns_av_R_equivalents 0.0000
_diffrn_reflns_av_sigmaI/netI 0.0244
_diffrn_reflns_limit_h_max 13
_diffrn_reflns_limit_h_min -13
_diffrn_reflns_limit_k_max 21
_diffrn_reflns_limit_k_min -20
_diffrn_reflns_limit_l_max 24
_diffrn_reflns_limit_l_min -24
_diffrn_reflns_number 6958
_diffrn_reflns_theta_full 30.06
_diffrn_reflns_theta_max 30.06
_diffrn_reflns_theta_min 2.84
_exptl_absorpt_coefficient_mu 0.067
_exptl_absorpt_correction_type none
_exptl_crystal_colour 'clear colorless'
_exptl_crystal_density_diffrn 1.093
_exptl_crystal_density_method 'not measured'
_exptl_crystal_description cube
_exptl_crystal_F_000 848
_exptl_crystal_size_max 0.35
_exptl_crystal_size_mid 0.50
_exptl_crystal_size_min 0.50
_refine_diff_density_max 0.232
_refine_diff_density_min -0.139
_refine_diff_density_rms 0.027
_refine_ls_extinction_method none
_refine_ls_goodness_of_fit_ref 1.028
_refine_ls_hydrogen_treatment refall
_refine_ls_matrix_type full
_refine_ls_number_parameters 391
_refine_ls_number_reflns 6958
_refine_ls_number_restraints 0
_refine_ls_restrained_S_all 1.028
_refine_ls_R_factor_all 0.0370
_refine_ls_R_factor_gt 0.0327
_refine_ls_shift/su_max 0.001
_refine_ls_shift/su_mean 0.000
_refine_ls_structure_factor_coef Fsqd
_refine_ls_weighting_details 'calc w=1/[\s^2^(Fo^2^)+(0.0396P)^2^+0.3391P] where P=(Fo^2^+2Fc^2^)/3'
_refine_ls_weighting_scheme calc
_refine_ls_wR_factor_gt 0.0795
_refine_ls_wR_factor_ref 0.0820
_reflns_number_gt 6500
_reflns_number_total 6958
_reflns_threshold_expression I>2sigma(I)
_cod_data_source_file b515011f.txt
_cod_data_source_block hend22
_cod_original_sg_symbol_H-M P212121
_cod_database_code 7006881

loop_
_symmetry_equiv_pos_as_xyz
'x, y, z'
'-x+1/2, -y, z+1/2'
'x+1/2, -y+1/2, -z'
'-x, y+1/2, -z+1/2'

loop_
_atom_site_label
_atom_site_type_symbol
_atom_site_fract_x
_atom_site_fract_y
_atom_site_fract_z
_atom_site_U_iso_or_equiv
_atom_site_adp_type
_atom_site_occupancy
_atom_site_symmetry_multiplicity
_atom_site_calc_flag
_atom_site_refinement_flags
_atom_site_disorder_assembly
_atom_site_disorder_group
Li1 Li 0.30103(18) 0.68778(11) 0.66404(9) 0.0242(3) Uani 1 1 d . . .
O1 O 0.25692(8) 0.61719(4) 0.74641(3) 0.02274(13) Uani 1 1 d . . .
N1 N 0.28203(10) 0.35513(5) 1.05910(4) 0.02638(17) Uani 1 1 d . . .
N2 N 0.52766(9) 0.67023(6) 0.64383(5) 0.02468(16) Uani 1 1 d . . .
N3 N 0.26271(9) 0.82760(5) 0.65449(4) 0.02348(15) Uani 1 1 d . . .
C1 C 0.25599(9) 0.56627(6) 0.80585(4) 0.01848(15) Uani 1 1 d . . .
C2 C 0.26137(10) 0.60398(6) 0.88316(5) 0.01941(15) Uani 1 1 d . . .
C3 C 0.26829(10) 0.54716(6) 0.94591(5) 0.02077(16) Uani 1 1 d . . .
C4 C 0.26730(10) 0.45371(6) 0.93730(5) 0.02000(16) Uani 1 1 d . . .
C5 C 0.25545(10) 0.41642(6) 0.86317(5) 0.01940(15) Uani 1 1 d . . .
C6 C 0.24927(9) 0.46935(5) 0.79800(4) 0.01865(15) Uani 1 1 d . . .
C7 C 0.27562(10) 0.39829(6) 1.00411(5) 0.02161(17) Uani 1 1 d . . .
C8 C 0.25895(12) 0.70581(6) 0.89456(5) 0.02529(18) Uani 1 1 d . . .
C9 C 0.25841(18) 0.73181(7) 0.98045(6) 0.0380(3) Uani 1 1 d . . .
C10 C 0.12179(15) 0.74514(8) 0.85840(7) 0.0367(3) Uani 1 1 d . . .
C11 C 0.39319(15) 0.74902(8) 0.85830(7) 0.0352(2) Uani 1 1 d . . .
C12 C 0.23456(10) 0.42692(6) 0.71749(5) 0.02042(16) Uani 1 1 d . . .
C13 C 0.22676(12) 0.32414(6) 0.72149(5) 0.02603(18) Uani 1 1 d . . .
C14 C 0.09501(11) 0.46045(7) 0.67906(6) 0.02534(19) Uani 1 1 d . . .
C15 C 0.36606(11) 0.45061(7) 0.66727(5) 0.02393(18) Uani 1 1 d . . .
C16 C 0.59137(11) 0.69055(7) 0.57667(6) 0.0274(2) Uani 1 1 d . . .
C17 C 0.73266(12) 0.66853(8) 0.55928(6) 0.0318(2) Uani 1 1 d . . .
C18 C 0.81327(13) 0.62310(9) 0.61372(7) 0.0368(2) Uani 1 1 d . . .
C19 C 0.74926(13) 0.60126(8) 0.68342(6) 0.0350(2) Uani 1 1 d . . .
C20 C 0.60724(11) 0.62571(7) 0.69589(6) 0.0275(2) Uani 1 1 d . . .
C21 C 0.37776(11) 0.88182(7) 0.65063(6) 0.02619(19) Uani 1 1 d . . .
C22 C 0.37047(11) 0.97140(7) 0.63024(7) 0.0286(2) Uani 1 1 d . . .
C23 C 0.23636(12) 1.00777(7) 0.61360(6) 0.0300(2) Uani 1 1 d . . .
C24 C 0.11598(11) 0.95347(8) 0.61822(7) 0.0319(2) Uani 1 1 d . . .
C25 C 0.13433(11) 0.86441(8) 0.63835(6) 0.0287(2) Uani 1 1 d . . .
H3A H 0.2738(14) 0.5705(8) 0.9979(7) 0.026(3) Uiso 1 1 d . . .
H7A H 0.2520(13) 0.3519(8) 0.8573(6) 0.020(3) Uiso 1 1 d . . .
H9A H 0.1717(17) 0.7049(11) 1.0088(9) 0.041(4) Uiso 1 1 d . . .
H9B H 0.3479(18) 0.7115(11) 1.0075(9) 0.045(4) Uiso 1 1 d . . .
H9C H 0.2612(17) 0.7985(10) 0.9860(8) 0.045(4) Uiso 1 1 d . . .
H10A H 0.0379(17) 0.7194(10) 0.8842(9) 0.040(4) Uiso 1 1 d . . .
H10B H 0.1199(19) 0.8107(13) 0.8660(10) 0.058(5) Uiso 1 1 d . . .
H10C H 0.1131(16) 0.7310(10) 0.8029(9) 0.037(4) Uiso 1 1 d . . .
H11A H 0.3962(16) 0.7387(10) 0.8048(9) 0.037(4) Uiso 1 1 d . . .
H11B H 0.4826(18) 0.7244(11) 0.8805(10) 0.048(4) Uiso 1 1 d . . .
H11C H 0.3917(16) 0.8146(11) 0.8673(9) 0.042(4) Uiso 1 1 d . . .
H13A H 0.3157(15) 0.2990(9) 0.7436(8) 0.032(3) Uiso 1 1 d . . .
H13B H 0.1456(14) 0.3026(9) 0.7544(7) 0.026(3) Uiso 1 1 d . . .
H13C H 0.2163(15) 0.3012(9) 0.6682(8) 0.035(3) Uiso 1 1 d . . .
H14A H 0.0937(15) 0.5263(9) 0.6740(8) 0.033(3) Uiso 1 1 d . . .
H14B H 0.0098(14) 0.4413(9) 0.7087(8) 0.031(3) Uiso 1 1 d . . .
H14C H 0.0885(16) 0.4351(10) 0.6243(8) 0.036(4) Uiso 1 1 d . . .
H15A H 0.3633(15) 0.4168(9) 0.6180(8) 0.032(3) Uiso 1 1 d . . .
H15B H 0.3692(15) 0.5145(10) 0.6561(8) 0.033(3) Uiso 1 1 d . . .
H15C H 0.4540(14) 0.4325(9) 0.6928(8) 0.028(3) Uiso 1 1 d . . .
H16 H 0.5308(16) 0.7215(9) 0.5391(8) 0.036(4) Uiso 1 1 d . . .
H17 H 0.7749(17) 0.6852(10) 0.5074(8) 0.043(4) Uiso 1 1 d . . .
H18 H 0.9106(18) 0.6061(10) 0.6029(9) 0.046(4) Uiso 1 1 d . . .
H19 H 0.8010(17) 0.5668(11) 0.7213(9) 0.046(4) Uiso 1 1 d . . .
H20 H 0.5619(14) 0.6117(9) 0.7435(8) 0.030(3) Uiso 1 1 d . . .
H21 H 0.4694(13) 0.8535(8) 0.6638(7) 0.023(3) Uiso 1 1 d . . .
H22 H 0.4561(17) 1.0059(10) 0.6288(9) 0.043(4) Uiso 1 1 d . . .
H23 H 0.2301(15) 1.0708(9) 0.5977(8) 0.037(3) Uiso 1 1 d . . .
H24 H 0.0225(17) 0.9741(10) 0.6076(9) 0.041(4) Uiso 1 1 d . . .
H25 H 0.0535(15) 0.8233(9) 0.6405(8) 0.032(3) Uiso 1 1 d . . .

loop_
_atom_site_aniso_label
_atom_site_aniso_U_11
_atom_site_aniso_U_22
_atom_site_aniso_U_33
_atom_site_aniso_U_23
_atom_site_aniso_U_13
_atom_site_aniso_U_12
Li1 0.0282(8) 0.0243(8) 0.0201(7) 0.0009(6) 0.0003(6) 0.0003(6)
O1 0.0288(3) 0.0219(3) 0.0174(3) 0.0038(2) 0.0010(3) 0.0011(3)
N1 0.0374(4) 0.0231(4) 0.0186(3) -0.0003(3) 0.0012(3) 0.0008(3)
N2 0.0256(4) 0.0229(4) 0.0256(4) 0.0011(3) 0.0002(3) -0.0004(3)
N3 0.0247(4) 0.0243(3) 0.0215(3) -0.0010(3) 0.0000(3) -0.0007(3)
C1 0.0175(3) 0.0207(4) 0.0173(3) 0.0016(3) 0.0004(3) 0.0009(3)
C2 0.0201(4) 0.0195(4) 0.0186(3) -0.0003(3) 0.0014(3) 0.0013(3)
C3 0.0225(4) 0.0231(4) 0.0168(3) -0.0004(3) 0.0006(3) 0.0013(3)
C4 0.0209(4) 0.0221(4) 0.0170(3) 0.0034(3) 0.0000(3) 0.0005(3)
C5 0.0191(4) 0.0201(4) 0.0190(3) 0.0011(3) -0.0004(3) 0.0010(3)
C6 0.0177(3) 0.0206(4) 0.0177(3) 0.0005(3) -0.0005(3) 0.0005(3)
C7 0.0242(4) 0.0219(4) 0.0187(4) -0.0010(3) 0.0007(3) 0.0003(3)
C8 0.0361(5) 0.0195(4) 0.0203(4) -0.0007(3) 0.0020(4) 0.0017(4)
C9 0.0663(8) 0.0247(5) 0.0231(4) -0.0047(4) 0.0028(6) 0.0026(6)
C10 0.0464(7) 0.0295(6) 0.0341(6) 0.0022(5) 0.0043(5) 0.0163(5)
C11 0.0464(7) 0.0289(6) 0.0302(5) -0.0021(4) 0.0026(5) -0.0128(5)
C12 0.0236(4) 0.0203(4) 0.0174(3) -0.0003(3) -0.0017(3) 0.0009(3)
C13 0.0335(5) 0.0217(4) 0.0229(4) -0.0019(3) -0.0034(4) -0.0002(4)
C14 0.0249(4) 0.0287(5) 0.0225(4) 0.0011(4) -0.0062(3) -0.0006(4)
C15 0.0263(4) 0.0255(5) 0.0200(4) -0.0012(4) 0.0013(3) 0.0025(4)
C16 0.0287(5) 0.0275(5) 0.0261(4) 0.0042(4) -0.0003(4) 0.0023(4)
C17 0.0316(5) 0.0355(5) 0.0282(4) 0.0037(4) 0.0057(4) 0.0035(4)
C18 0.0296(5) 0.0432(6) 0.0377(6) 0.0047(5) 0.0054(4) 0.0107(5)
C19 0.0340(5) 0.0398(5) 0.0313(5) 0.0074(4) -0.0018(5) 0.0106(5)
C20 0.0304(5) 0.0283(5) 0.0236(4) 0.0014(4) 0.0004(4) 0.0011(4)
C21 0.0229(4) 0.0266(5) 0.0290(5) -0.0026(4) -0.0024(4) 0.0004(4)
C22 0.0235(4) 0.0255(5) 0.0369(5) -0.0027(4) 0.0014(4) -0.0031(4)
C23 0.0300(5) 0.0246(4) 0.0354(5) 0.0031(4) 0.0018(4) 0.0030(4)
C24 0.0227(4) 0.0342(6) 0.0387(5) 0.0041(5) 0.0000(4) 0.0045(4)
C25 0.0225(4) 0.0306(5) 0.0329(5) 0.0017(4) 0.0024(4) -0.0035(4)

loop_
_atom_type_symbol
_atom_type_description
_atom_type_scat_dispersion_real
_atom_type_scat_dispersion_imag
_atom_type_scat_source
Li Li -0.0003 0.0001 'International Tables Vol C Tables 4.2.6.8 and 6.1.1.4'
O O 0.0106 0.0060 'International Tables Vol C Tables 4.2.6.8 and 6.1.1.4'
N N 0.0061 0.0033 'International Tables Vol C Tables 4.2.6.8 and 6.1.1.4'
C C 0.0033 0.0016 'International Tables Vol C Tables 4.2.6.8 and 6.1.1.4'
H H 0.0000 0.0000 'International Tables Vol C Tables 4.2.6.8 and 6.1.1.4'

loop_
_geom_angle_atom_site_label_1
_geom_angle_atom_site_label_2
_geom_angle_atom_site_label_3
_geom_angle
_geom_angle_site_symmetry_1
_geom_angle_site_symmetry_3
_geom_angle_publ_flag
O1 Li1 N1 115.18(9) . 2_564 ?
O1 Li1 N3 126.31(9) . . ?
N1 Li1 N3 99.95(7) 2_564 . ?
O1 Li1 N2 106.09(8) . . ?
N1 Li1 N2 100.50(7) 2_564 . ?
N3 Li1 N2 105.72(8) . . ?
C1 O1 Li1 167.42(9) . . ?
C7 N1 Li1 151.44(9) . 2_565 ?
C16 N2 C20 117.02(9) . . ?
C16 N2 Li1 123.06(8) . . ?
C20 N2 Li1 119.26(8) . . ?
C25 N3 C21 116.65(8) . . ?
C25 N3 Li1 124.59(8) . . ?
C21 N3 Li1 117.65(8) . . ?
O1 C1 C6 121.01(7) . . ?
O1 C1 C2 120.79(7) . . ?
C6 C1 C2 118.20(7) . . ?
C3 C2 C1 119.34(8) . . ?
C3 C2 C8 120.53(7) . . ?
C1 C2 C8 120.13(7) . . ?
C2 C3 C4 121.77(8) . . ?
C2 C3 H3A 121.0(7) . . ?
C4 C3 H3A 117.2(7) . . ?
C3 C4 C5 119.46(7) . . ?
C3 C4 C7 119.35(8) . . ?
C5 C4 C7 121.19(8) . . ?
C6 C5 C4 121.71(8) . . ?
C6 C5 H7A 118.8(6) . . ?
C4 C5 H7A 119.5(6) . . ?
C5 C6 C1 119.40(7) . . ?
C5 C6 C12 120.73(7) . . ?
C1 C6 C12 119.87(7) . . ?
N1 C7 C4 178.51(10) . . ?
C2 C8 C10 109.80(9) . . ?
C2 C8 C11 110.59(8) . . ?
C10 C8 C11 110.08(9) . . ?
C2 C8 C9 112.02(7) . . ?
C10 C8 C9 107.23(10) . . ?
C11 C8 C9 107.03(10) . . ?
C8 C9 H9A 111.6(9) . . ?
C8 C9 H9B 112.0(9) . . ?
H9A C9 H9B 107.9(11) . . ?
C8 C9 H9C 110.1(8) . . ?
H9A C9 H9C 111.3(13) . . ?
H9B C9 H9C 103.6(14) . . ?
C8 C10 H10A 108.8(9) . . ?
C8 C10 H10B 109.8(11) . . ?
H10A C10 H10B 108.4(14) . . ?
C8 C10 H10C 112.5(9) . . ?
H10A C10 H10C 107.3(12) . . ?
H10B C10 H10C 109.9(13) . . ?
C8 C11 H11A 111.1(9) . . ?
C8 C11 H11B 111.4(10) . . ?
H11A C11 H11B 107.4(14) . . ?
C8 C11 H11C 109.8(9) . . ?
H11A C11 H11C 108.5(12) . . ?
H11B C11 H11C 108.6(13) . . ?
C13 C12 C14 107.73(8) . . ?
C13 C12 C6 111.96(7) . . ?
C14 C12 C6 109.48(7) . . ?
C13 C12 C15 106.98(8) . . ?
C14 C12 C15 110.24(7) . . ?
C6 C12 C15 110.40(7) . . ?
C12 C13 H13A 111.0(8) . . ?
C12 C13 H13B 112.5(8) . . ?
H13A C13 H13B 106.6(10) . . ?
C12 C13 H13C 107.9(8) . . ?
H13A C13 H13C 108.2(11) . . ?
H13B C13 H13C 110.4(11) . . ?
C12 C14 H14A 111.9(8) . . ?
C12 C14 H14B 110.7(8) . . ?
H14A C14 H14B 109.0(11) . . ?
C12 C14 H14C 109.3(8) . . ?
H14A C14 H14C 106.6(11) . . ?
H14B C14 H14C 109.2(11) . . ?
C12 C15 H15A 110.5(8) . . ?
C12 C15 H15B 111.2(8) . . ?
H15A C15 H15B 109.2(12) . . ?
C12 C15 H15C 110.2(8) . . ?
H15A C15 H15C 105.9(11) . . ?
H15B C15 H15C 109.9(12) . . ?
N2 C16 C17 123.54(9) . . ?
N2 C16 H16 115.7(9) . . ?
C17 C16 H16 120.8(9) . . ?
C18 C17 C16 118.66(10) . . ?
C18 C17 H17 121.2(9) . . ?
C16 C17 H17 120.1(9) . . ?
C17 C18 C19 118.68(10) . . ?
C17 C18 H18 120.5(10) . . ?
C19 C18 H18 120.9(10) . . ?
C20 C19 C18 118.82(10) . . ?
C20 C19 H19 120.6(9) . . ?
C18 C19 H19 120.5(9) . . ?
N2 C20 C19 123.28(10) . . ?
N2 C20 H20 116.8(8) . . ?
C19 C20 H20 119.9(8) . . ?
N3 C21 C22 123.84(9) . . ?
N3 C21 H21 114.8(7) . . ?
C22 C21 H21 121.4(7) . . ?
C21 C22 C23 118.35(9) . . ?
C21 C22 H22 119.4(9) . . ?
C23 C22 H22 122.2(9) . . ?
C24 C23 C22 118.84(9) . . ?
C24 C23 H23 122.0(9) . . ?
C22 C23 H23 119.1(9) . . ?
C23 C24 C25 118.59(10) . . ?
C23 C24 H24 122.8(9) . . ?
C25 C24 H24 118.6(9) . . ?
N3 C25 C24 123.72(10) . . ?
N3 C25 H25 114.8(8) . . ?
C24 C25 H25 121.5(8) . . ?

loop_
_geom_bond_atom_site_label_1
_geom_bond_atom_site_label_2
_geom_bond_distance
_geom_bond_site_symmetry_2
_geom_bond_publ_flag
Li1 O1 1.8223(17) . ?
Li1 N1 2.0781(18) 2_564 ?
Li1 N3 2.1244(19) . ?
Li1 N2 2.1469(19) . ?
O1 C1 1.2812(10) . ?
N1 C7 1.1529(12) . ?
N1 Li1 2.0781(18) 2_565 ?
N2 C16 1.3412(13) . ?
N2 C20 1.3425(13) . ?
N3 C25 1.3409(13) . ?
N3 C21 1.3410(13) . ?
C1 C6 1.4551(11) . ?
C1 C2 1.4555(11) . ?
C2 C3 1.3817(12) . ?
C2 C8 1.5336(12) . ?
C3 C4 1.4034(12) . ?
C3 H3A 0.969(12) . ?
C4 C5 1.4057(11) . ?
C4 C7 1.4263(12) . ?
C5 C6 1.3808(11) . ?
C5 H7A 0.969(11) . ?
C6 C12 1.5398(11) . ?
C8 C10 1.5351(16) . ?
C8 C11 1.5369(16) . ?
C8 C9 1.5399(13) . ?
C9 H9A 1.025(16) . ?
C9 H9B 1.000(17) . ?
C9 H9C 1.000(15) . ?
C10 H10A 0.977(16) . ?
C10 H10B 0.988(19) . ?
C10 H10C 0.990(15) . ?
C11 H11A 0.942(15) . ?
C11 H11B 0.985(17) . ?
C11 H11C 0.991(16) . ?
C12 C13 1.5380(13) . ?
C12 C14 1.5395(13) . ?
C12 C15 1.5400(13) . ?
C13 H13A 0.984(14) . ?
C13 H13B 0.999(13) . ?
C13 H13C 0.991(14) . ?
C14 H14A 0.988(14) . ?
C14 H14B 0.985(14) . ?
C14 H14C 1.024(14) . ?
C15 H15A 0.993(14) . ?
C15 H15B 0.974(14) . ?
C15 H15C 0.967(13) . ?
C16 C17 1.3842(15) . ?
C16 H16 0.977(15) . ?
C17 C18 1.3824(16) . ?
C17 H17 1.013(14) . ?
C18 C19 1.3859(16) . ?
C18 H18 0.956(17) . ?
C19 C20 1.3838(15) . ?
C19 H19 0.962(16) . ?
C20 H20 0.951(14) . ?
C21 C22 1.3854(15) . ?
C21 H21 0.976(12) . ?
C22 C23 1.3875(15) . ?
C22 H22 0.947(16) . ?
C23 C24 1.3821(16) . ?
C23 H23 0.982(13) . ?
C24 C25 1.3855(16) . ?
C24 H24 0.938(16) . ?
C25 H25 0.969(14) . ?

loop_
_geom_torsion_atom_site_label_1
_geom_torsion_atom_site_label_2
_geom_torsion_atom_site_label_3
_geom_torsion_atom_site_label_4
_geom_torsion
_geom_torsion_site_symmetry_1
_geom_torsion_site_symmetry_2
_geom_torsion_site_symmetry_3
_geom_torsion_site_symmetry_4
_geom_torsion_publ_flag
N1 Li1 O1 C1 122.0(3) 2_564 . . . ?
N3 Li1 O1 C1 -112.4(3) . . . . ?
N2 Li1 O1 C1 11.8(4) . . . . ?
O1 Li1 N2 C16 160.66(9) . . . . ?
N1 Li1 N2 C16 40.42(12) 2_564 . . . ?
N3 Li1 N2 C16 -63.16(11) . . . . ?
O1 Li1 N2 C20 -9.75(12) . . . . ?
N1 Li1 N2 C20 -129.99(9) 2_564 . . . ?
N3 Li1 N2 C20 126.43(9) . . . . ?
O1 Li1 N3 C25 -78.29(14) . . . . ?
N1 Li1 N3 C25 53.38(11) 2_564 . . . ?
N2 Li1 N3 C25 157.36(8) . . . . ?
O1 Li1 N3 C21 114.16(12) . . . . ?
N1 Li1 N3 C21 -114.17(9) 2_564 . . . ?
N2 Li1 N3 C21 -10.19(11) . . . . ?
Li1 O1 C1 C6 -92.7(4) . . . . ?
Li1 O1 C1 C2 87.4(4) . . . . ?
O1 C1 C2 C3 -176.43(9) . . . . ?
C6 C1 C2 C3 3.68(12) . . . . ?
O1 C1 C2 C8 3.74(13) . . . . ?
C6 C1 C2 C8 -176.16(9) . . . . ?
C1 C2 C3 C4 -1.32(13) . . . . ?
C8 C2 C3 C4 178.51(9) . . . . ?
C2 C3 C4 C5 -1.58(14) . . . . ?
C2 C3 C4 C7 179.59(8) . . . . ?
C3 C4 C5 C6 2.08(14) . . . . ?
C7 C4 C5 C6 -179.12(9) . . . . ?
C4 C5 C6 C1 0.37(14) . . . . ?
C4 C5 C6 C12 -179.30(8) . . . . ?
O1 C1 C6 C5 176.90(8) . . . . ?
C2 C1 C6 C5 -3.21(13) . . . . ?
O1 C1 C6 C12 -3.43(13) . . . . ?
C2 C1 C6 C12 176.47(8) . . . . ?
Li1 N1 C7 C4 55(4) 2_565 . . . ?
C3 C4 C7 N1 8(4) . . . . ?
C5 C4 C7 N1 -171(4) . . . . ?
C3 C2 C8 C10 -121.48(10) . . . . ?
C1 C2 C8 C10 58.35(12) . . . . ?
C3 C2 C8 C11 116.84(10) . . . . ?
C1 C2 C8 C11 -63.33(12) . . . . ?
C3 C2 C8 C9 -2.45(15) . . . . ?
C1 C2 C8 C9 177.38(10) . . . . ?
C5 C6 C12 C13 0.62(12) . . . . ?
C1 C6 C12 C13 -179.05(8) . . . . ?
C5 C6 C12 C14 120.01(9) . . . . ?
C1 C6 C12 C14 -59.65(11) . . . . ?
C5 C6 C12 C15 -118.45(9) . . . . ?
C1 C6 C12 C15 61.88(10) . . . . ?
C20 N2 C16 C17 -0.36(16) . . . . ?
Li1 N2 C16 C17 -170.97(10) . . . . ?
N2 C16 C17 C18 0.03(17) . . . . ?
C16 C17 C18 C19 0.16(18) . . . . ?
C17 C18 C19 C20 0.00(18) . . . . ?
C16 N2 C20 C19 0.53(15) . . . . ?
Li1 N2 C20 C19 171.52(10) . . . . ?
C18 C19 C20 N2 -0.36(18) . . . . ?
C25 N3 C21 C22 -0.92(14) . . . . ?
Li1 N3 C21 C22 167.63(10) . . . . ?
N3 C21 C22 C23 0.75(16) . . . . ?
C21 C22 C23 C24 0.16(16) . . . . ?
C22 C23 C24 C25 -0.83(16) . . . . ?
C21 N3 C25 C24 0.19(15) . . . . ?
Li1 N3 C25 C24 -167.48(10) . . . . ?
C23 C24 C25 N3 0.68(17) . . . . ?
